data_7111435
loop_
_publ_author_name
'Youm, Kyoung-Tae'
'Huh, Seong'
'Park, Young Jun'
'Park, Sangwoo'
'Choi, Moon-Gun'
'Jun, Moo-Jin'

_publ_section_title
;
 Non-interpenetrating honeycomb-like 2D [6,3] network built by a novel
 trigonal metalloligand
;
_journal_issue 21
_journal_name_full 'Chemical Communications'
_journal_page_first 2384
_journal_page_last 2385
_journal_paper_doi 10.1039/b409596k
_journal_year 2004
_chemical_formula_sum 'C49.5 H49 Ag B N9 O0.5 P'
_chemical_formula_weight 927.63
_chemical_name_common
;
((L)(triphenylphosphine)Silver)(0.5 acetone) (L=
hydrotris(3,5-dimethyl-4-(4-pyridyl)pyrazolyl)borate)
;
_chemical_name_systematic
;
[(L)(triphenylphosphine)Silver](0.5 acetone)
(L= hydrotris(3,5-dimethyl-4-(4-pyridyl)pyrazolyl)borate)
;
_space_group_IT_number 2
_symmetry_cell_setting triclinic
_symmetry_Int_Tables_number 2
_symmetry_space_group_name_Hall '-P 1'
_symmetry_space_group_name_H-M 'P -1'
_atom_sites_solution_hydrogens geom
_atom_sites_solution_primary direct
_atom_sites_solution_secondary difmap
_audit_creation_method SHELXL-97
_cell_angle_alpha 115.7021(5)
_cell_angle_beta 100.0300(5)
_cell_angle_gamma 102.1100(6)
_cell_formula_units_Z 2
_cell_length_a 12.98300(10)
_cell_length_b 14.09200(10)
_cell_length_c 14.6710(2)
_cell_measurement_temperature 150(2)
_cell_volume 2255.13(4)
_computing_cell_refinement 'DENZO-SMN (Otwinowski & Minor, 1997)'
_computing_data_collection 'KappaCCD Server Software  (Nonius, 1997)'
_computing_data_reduction 'DENZO-SMN (Otwinowski & Minor, 1997)'
_computing_structure_refinement 'SHELXL-97 (Sheldrick, 1997)'
_computing_structure_solution 'SHELXS-97 (Sheldrick, 1990)'
_diffrn_ambient_temperature 150(2)
_diffrn_measured_fraction_theta_full 0.991
_diffrn_measured_fraction_theta_max 0.991
_diffrn_measurement_device_type KappaCCD
_diffrn_measurement_method CCD
_diffrn_radiation_monochromator graphite
_diffrn_radiation_source 'fine-focus sealed tube'
_diffrn_radiation_type MoK\a
_diffrn_radiation_wavelength 0.71073
_diffrn_reflns_av_R_equivalents 0.0595
_diffrn_reflns_av_sigmaI/netI 0.0596
_diffrn_reflns_limit_h_max 16
_diffrn_reflns_limit_h_min -16
_diffrn_reflns_limit_k_max 17
_diffrn_reflns_limit_k_min -18
_diffrn_reflns_limit_l_max 19
_diffrn_reflns_limit_l_min -19
_diffrn_reflns_number 29652
_diffrn_reflns_theta_full 27.59
_diffrn_reflns_theta_max 27.59
_diffrn_reflns_theta_min 2.66
_exptl_absorpt_coefficient_mu 0.529
_exptl_absorpt_correction_T_max 0.9490
_exptl_absorpt_correction_T_min 0.8323
_exptl_absorpt_correction_type 'Semi-empirical from equivalents'
_exptl_crystal_colour colorless
_exptl_crystal_density_diffrn 1.366
_exptl_crystal_density_method 'not measured'
_exptl_crystal_description block
_exptl_crystal_F_000 960
_exptl_crystal_size_max 0.36
_exptl_crystal_size_mid 0.30
_exptl_crystal_size_min 0.10
_refine_diff_density_max 0.725
_refine_diff_density_min -0.979
_refine_diff_density_rms 0.077
_refine_ls_extinction_coef 0.0015(4)
_refine_ls_extinction_expression Fc^*^=kFc[1+0.001xFc^2^\l^3^/sin(2\q)]^-1/4^
_refine_ls_extinction_method SHELXL
_refine_ls_goodness_of_fit_ref 1.023
_refine_ls_hydrogen_treatment mixed
_refine_ls_matrix_type full
_refine_ls_number_parameters 588
_refine_ls_number_reflns 10331
_refine_ls_number_restraints 5
_refine_ls_restrained_S_all 1.023
_refine_ls_R_factor_all 0.0547
_refine_ls_R_factor_gt 0.0384
_refine_ls_shift/su_max 0.012
_refine_ls_shift/su_mean 0.001
_refine_ls_structure_factor_coef Fsqd
_refine_ls_weighting_details 'w=1/[\s^2^(Fo^2^)+(0.0485P)^2^+0.5730P] where P=(Fo^2^+2Fc^2^)/3'
_refine_ls_weighting_scheme calc
_refine_ls_wR_factor_gt 0.0925
_refine_ls_wR_factor_ref 0.1009
_reflns_number_gt 8294
_reflns_number_total 10331
_reflns_threshold_expression >2sigma(I)
_cod_data_source_file b409596ksup1.cif
_cod_data_source_block 1-ag
_cod_depositor_comments
;
The following automatic conversions were performed:

'_symmetry_cell_setting' value 'Triclinic' changed to 'triclinic'
according to /home/saulius/struct/CIF-dictionaries/cif_core.dic
dictionary named 'cif_core.dic' version 2.4.2 from
2011-04-26.

'_refine_ls_weighting_scheme' value 'Calc' changed to
'calc' according to
/home/saulius/struct/CIF-dictionaries/cif_core.dic dictionary named
'cif_core.dic' version 2.4.2 from 2011-04-26.

Automatic conversion script
Id: cif_fix_values 1891 2012-01-12 08:04:46Z andrius 
;
_cod_original_formula_sum 'C49.50 H49 Ag B N9 O0.50 P'
_cod_database_code 7111435

loop_
_symmetry_equiv_pos_as_xyz
'x, y, z'
'-x, -y, -z'

loop_
_atom_site_label
_atom_site_type_symbol
_atom_site_fract_x
_atom_site_fract_y
_atom_site_fract_z
_atom_site_U_iso_or_equiv
_atom_site_adp_type
_atom_site_occupancy
_atom_site_symmetry_multiplicity
_atom_site_calc_flag
_atom_site_refinement_flags
_atom_site_disorder_assembly
_atom_site_disorder_group
Ag1 Ag 0.053875(13) 0.360215(15) 0.189416(15) 0.02686(7) Uani 1 1 d . . .
P1 P -0.13906(5) 0.30169(5) 0.14491(5) 0.02251(13) Uani 1 1 d . . .
N1 N 0.17367(16) 0.31273(18) 0.29160(18) 0.0311(5) Uani 1 1 d . . .
N2 N 0.27412(15) 0.32201(16) 0.27295(16) 0.0235(4) Uani 1 1 d . . .
N3 N 0.23560(18) -0.10071(19) 0.3497(2) 0.0381(5) Uani 1 1 d . . .
N4 N 0.19573(14) 0.52626(16) 0.28379(16) 0.0243(4) Uani 1 1 d . . .
N5 N 0.30026(14) 0.52001(15) 0.30902(15) 0.0225(4) Uani 1 1 d . . .
N6 N 0.41177(19) 1.02059(18) 0.69048(19) 0.0398(5) Uani 1 1 d . . .
N7 N 0.16501(15) 0.31816(16) 0.07639(16) 0.0255(4) Uani 1 1 d . . .
N8 N 0.27710(14) 0.36799(15) 0.12485(15) 0.0218(4) Uani 1 1 d . . .
N9 N 0.2951(2) 0.2927(2) -0.33707(18) 0.0404(5) Uani 1 1 d . . .
C1 C 0.1513(2) 0.2276(2) 0.3111(2) 0.0304(5) Uani 1 1 d . . .
C2 C 0.23603(18) 0.17981(19) 0.30334(19) 0.0245(5) Uani 1 1 d . . .
C3 C 0.31227(18) 0.24114(18) 0.27781(18) 0.0231(5) Uani 1 1 d . . .
C4 C 0.0470(2) 0.1937(3) 0.3357(3) 0.0503(8) Uani 1 1 d . . .
H4A H -0.0063 0.2249 0.3128 0.075 Uiso 1 1 calc R . .
H4B H 0.0632 0.2217 0.4123 0.075 Uiso 1 1 calc R . .
H4C H 0.0159 0.1124 0.2981 0.075 Uiso 1 1 calc R . .
C5 C 0.4191(2) 0.2275(2) 0.2588(2) 0.0318(5) Uani 1 1 d . . .
H5A H 0.4185 0.2179 0.1884 0.048 Uiso 1 1 calc R . .
H5B H 0.4284 0.1619 0.2625 0.048 Uiso 1 1 calc R . .
H5C H 0.4804 0.2937 0.3130 0.048 Uiso 1 1 calc R . .
C6 C 0.23980(18) 0.08368(19) 0.31943(19) 0.0236(5) Uani 1 1 d . . .
C7 C 0.2301(2) -0.0183(2) 0.2371(2) 0.0321(5) Uani 1 1 d . . .
H7A H 0.2260 -0.0274 0.1684 0.039 Uiso 1 1 calc R . .
C8 C 0.2264(2) -0.1073(2) 0.2555(2) 0.0360(6) Uani 1 1 d . . .
H8A H 0.2168 -0.1774 0.1970 0.043 Uiso 1 1 calc R . .
C9 C 0.2492(2) -0.0007(2) 0.4295(2) 0.0392(6) Uani 1 1 d . . .
H9A H 0.2586 0.0072 0.4984 0.047 Uiso 1 1 calc R . .
C10 C 0.2507(2) 0.0926(2) 0.4186(2) 0.0310(5) Uani 1 1 d . . .
H10A H 0.2590 0.1613 0.4782 0.037 Uiso 1 1 calc R . .
C11 C 0.19809(18) 0.62660(19) 0.3542(2) 0.0254(5) Uani 1 1 d . . .
C12 C 0.30543(18) 0.68830(19) 0.42658(19) 0.0242(5) Uani 1 1 d . . .
C13 C 0.36728(18) 0.61684(19) 0.39474(18) 0.0228(4) Uani 1 1 d . . .
C14 C 0.0957(2) 0.6589(2) 0.3464(2) 0.0354(6) Uani 1 1 d . . .
H14A H 0.0424 0.6075 0.2760 0.053 Uiso 1 1 calc R . .
H14B H 0.1142 0.7348 0.3571 0.053 Uiso 1 1 calc R . .
H14C H 0.0633 0.6554 0.4008 0.053 Uiso 1 1 calc R . .
C15 C 0.48566(18) 0.6336(2) 0.4443(2) 0.0296(5) Uani 1 1 d . . .
H15A H 0.4898 0.5712 0.4564 0.044 Uiso 1 1 calc R . .
H15B H 0.5156 0.7031 0.5121 0.044 Uiso 1 1 calc R . .
H15C H 0.5288 0.6373 0.3966 0.044 Uiso 1 1 calc R . .
C16 C 0.34183(19) 0.8017(2) 0.51602(19) 0.0267(5) Uani 1 1 d . . .
C17 C 0.2768(2) 0.8388(2) 0.5816(2) 0.0341(6) Uani 1 1 d . . .
H17A H 0.2067 0.7899 0.5689 0.041 Uiso 1 1 calc R . .
C18 C 0.3141(2) 0.9466(2) 0.6652(2) 0.0387(6) Uani 1 1 d . . .
H18A H 0.2671 0.9694 0.7074 0.046 Uiso 1 1 calc R . .
C19 C 0.4734(2) 0.9851(2) 0.6268(2) 0.0391(6) Uani 1 1 d . . .
H19A H 0.5432 1.0359 0.6419 0.047 Uiso 1 1 calc R . .
C20 C 0.4429(2) 0.8798(2) 0.5407(2) 0.0322(5) Uani 1 1 d . . .
H20A H 0.4906 0.8606 0.4983 0.039 Uiso 1 1 calc R . .
C21 C 0.14780(18) 0.2938(2) -0.02448(19) 0.0266(5) Uani 1 1 d . . .
C22 C 0.24895(19) 0.32579(19) -0.04330(19) 0.0247(5) Uani 1 1 d . . .
C23 C 0.32855(18) 0.37243(18) 0.05350(19) 0.0226(4) Uani 1 1 d . . .
C24 C 0.0336(2) 0.2357(3) -0.1003(2) 0.0415(7) Uani 1 1 d . . .
H24A H -0.0167 0.2112 -0.0664 0.062 Uiso 1 1 calc R . .
H24B H 0.0335 0.1710 -0.1637 0.062 Uiso 1 1 calc R . .
H24C H 0.0089 0.2869 -0.1207 0.062 Uiso 1 1 calc R . .
C25 C 0.45118(19) 0.4229(2) 0.0829(2) 0.0314(5) Uani 1 1 d . . .
H25A H 0.4750 0.4985 0.1430 0.047 Uiso 1 1 calc R . .
H25B H 0.4706 0.4256 0.0222 0.047 Uiso 1 1 calc R . .
H25C H 0.4881 0.3776 0.1026 0.047 Uiso 1 1 calc R . .
C26 C 0.26435(19) 0.31320(19) -0.14480(19) 0.0260(5) Uani 1 1 d . . .
C27 C 0.3398(2) 0.2652(2) -0.1861(2) 0.0330(6) Uani 1 1 d . . .
H27A H 0.3825 0.2377 -0.1501 0.040 Uiso 1 1 calc R . .
C28 C 0.3525(2) 0.2577(2) -0.2807(2) 0.0398(6) Uani 1 1 d . . .
H28A H 0.4056 0.2255 -0.3070 0.048 Uiso 1 1 calc R . .
C29 C 0.2202(2) 0.3361(2) -0.2980(2) 0.0381(6) Uani 1 1 d . . .
H29A H 0.1762 0.3597 -0.3374 0.046 Uiso 1 1 calc R . .
C30 C 0.2030(2) 0.3486(2) -0.2037(2) 0.0328(5) Uani 1 1 d . . .
H30A H 0.1495 0.3813 -0.1792 0.039 Uiso 1 1 calc R . .
C31 C -0.21089(19) 0.31716(19) 0.03589(19) 0.0252(5) Uani 1 1 d . . .
C32 C -0.1536(2) 0.3986(2) 0.0160(2) 0.0301(5) Uani 1 1 d . . .
H32A H -0.0800 0.4436 0.0589 0.036 Uiso 1 1 calc R . .
C33 C -0.2038(2) 0.4140(2) -0.0662(2) 0.0381(6) Uani 1 1 d . . .
H33A H -0.1645 0.4697 -0.0787 0.046 Uiso 1 1 calc R . .
C34 C -0.3104(2) 0.3487(2) -0.1294(2) 0.0402(6) Uani 1 1 d . . .
H34A H -0.3446 0.3597 -0.1851 0.048 Uiso 1 1 calc R . .
C35 C -0.3677(2) 0.2668(2) -0.1115(2) 0.0396(6) Uani 1 1 d . . .
H35A H -0.4410 0.2214 -0.1554 0.047 Uiso 1 1 calc R . .
C36 C -0.3183(2) 0.2511(2) -0.0296(2) 0.0321(5) Uani 1 1 d . . .
H36A H -0.3580 0.1947 -0.0180 0.038 Uiso 1 1 calc R . .
C41 C -0.19240(18) 0.37179(18) 0.25400(19) 0.0234(5) Uani 1 1 d . . .
C42 C -0.1308(2) 0.4044(2) 0.3566(2) 0.0360(6) Uani 1 1 d . . .
H42A H -0.0627 0.3900 0.3673 0.043 Uiso 1 1 calc R . .
C43 C -0.1664(2) 0.4569(3) 0.4425(2) 0.0431(7) Uani 1 1 d . . .
H43A H -0.1235 0.4769 0.5114 0.052 Uiso 1 1 calc R . .
C44 C -0.2641(2) 0.4808(2) 0.4294(2) 0.0380(6) Uani 1 1 d . . .
H44A H -0.2880 0.5186 0.4889 0.046 Uiso 1 1 calc R . .
C45 C -0.3262(2) 0.4485(2) 0.3281(2) 0.0397(6) Uani 1 1 d . . .
H45A H -0.3942 0.4634 0.3179 0.048 Uiso 1 1 calc R . .
C46 C -0.2911(2) 0.3950(2) 0.2413(2) 0.0329(5) Uani 1 1 d . . .
H46A H -0.3349 0.3738 0.1724 0.039 Uiso 1 1 calc R . .
C51 C -0.1978(2) 0.1537(2) 0.1020(2) 0.0311(5) Uani 1 1 d . . .
C52 C -0.2967(3) 0.1089(2) 0.1140(2) 0.0453(7) Uani 1 1 d . . .
H52A H -0.3378 0.1551 0.1466 0.054 Uiso 1 1 calc R . .
C53 C -0.3356(3) -0.0066(3) 0.0770(3) 0.0631(10) Uani 1 1 d . . .
H53A H -0.4030 -0.0384 0.0853 0.076 Uiso 1 1 calc R . .
C54 C -0.2761(4) -0.0732(3) 0.0290(3) 0.0668(11) Uani 1 1 d . . .
H54A H -0.3034 -0.1510 0.0039 0.080 Uiso 1 1 calc R . .
C55 C -0.1781(4) -0.0291(3) 0.0170(3) 0.0638(10) Uani 1 1 d . . .
H55A H -0.1378 -0.0758 -0.0165 0.077 Uiso 1 1 calc R . .
C56 C -0.1385(3) 0.0840(2) 0.0540(2) 0.0455(7) Uani 1 1 d . . .
H56A H -0.0700 0.1150 0.0468 0.055 Uiso 1 1 calc R . .
B1 B 0.3258(2) 0.4119(2) 0.2453(2) 0.0217(5) Uani 1 1 d . . .
H1 H 0.4149(18) 0.4256(19) 0.2625(19) 0.019(6) Uiso 1 1 d . . .
O1S O -0.0112(4) 0.1317(4) 0.5151(5) 0.0712(15) Uani 0.50 1 d PD A -1
C1S C -0.0471(6) -0.0556(7) 0.4014(6) 0.071(4) Uani 0.50 1 d PD A -1
H1SA H -0.0725 -0.0355 0.3473 0.106 Uiso 0.50 1 calc PR A -1
H1SB H -0.1095 -0.1079 0.4022 0.106 Uiso 0.50 1 calc PR A -1
H1SC H 0.0099 -0.0905 0.3848 0.106 Uiso 0.50 1 calc PR A -1
C2S C -0.0007(4) 0.0456(4) 0.5065(5) 0.0471(15) Uani 0.50 1 d PD A -1
C3S C 0.0577(8) 0.0408(10) 0.5997(8) 0.096(6) Uani 0.50 1 d PD A -1
H3SA H 0.0921 0.1163 0.6599 0.144 Uiso 0.50 1 calc PR A -1
H3SB H 0.1148 0.0061 0.5829 0.144 Uiso 0.50 1 calc PR A -1
H3SC H 0.0048 -0.0033 0.6181 0.144 Uiso 0.50 1 calc PR A -1

loop_
_atom_site_aniso_label
_atom_site_aniso_U_11
_atom_site_aniso_U_22
_atom_site_aniso_U_33
_atom_site_aniso_U_23
_atom_site_aniso_U_13
_atom_site_aniso_U_12
Ag1 0.02280(10) 0.03121(11) 0.02998(12) 0.01680(9) 0.00858(7) 0.01045(7)
P1 0.0226(3) 0.0216(3) 0.0243(3) 0.0121(3) 0.0063(2) 0.0075(2)
N1 0.0306(10) 0.0406(12) 0.0418(13) 0.0311(11) 0.0169(10) 0.0192(9)
N2 0.0251(9) 0.0291(10) 0.0236(11) 0.0163(9) 0.0093(8) 0.0128(8)
N3 0.0362(11) 0.0327(12) 0.0537(16) 0.0285(12) 0.0113(11) 0.0119(10)
N4 0.0201(9) 0.0251(10) 0.0268(11) 0.0131(9) 0.0022(8) 0.0087(8)
N5 0.0224(9) 0.0242(10) 0.0226(10) 0.0130(9) 0.0044(8) 0.0091(8)
N6 0.0416(12) 0.0300(12) 0.0339(13) 0.0077(10) 0.0016(10) 0.0111(10)
N7 0.0206(9) 0.0295(10) 0.0233(11) 0.0113(9) 0.0061(8) 0.0062(8)
N8 0.0219(9) 0.0222(9) 0.0234(10) 0.0127(8) 0.0074(8) 0.0072(7)
N9 0.0564(14) 0.0378(13) 0.0275(13) 0.0144(11) 0.0193(11) 0.0140(11)
C1 0.0322(12) 0.0374(14) 0.0366(15) 0.0272(13) 0.0147(11) 0.0157(11)
C2 0.0288(11) 0.0247(11) 0.0198(12) 0.0113(10) 0.0045(9) 0.0096(9)
C3 0.0272(11) 0.0224(11) 0.0200(12) 0.0108(10) 0.0041(9) 0.0097(9)
C4 0.0437(16) 0.069(2) 0.083(3) 0.063(2) 0.0352(17) 0.0309(15)
C5 0.0333(12) 0.0336(13) 0.0376(15) 0.0209(12) 0.0136(11) 0.0176(11)
C6 0.0230(10) 0.0245(11) 0.0234(12) 0.0129(10) 0.0042(9) 0.0076(9)
C7 0.0341(13) 0.0309(13) 0.0255(14) 0.0110(11) 0.0037(11) 0.0102(10)
C8 0.0331(13) 0.0221(12) 0.0429(17) 0.0095(12) 0.0044(12) 0.0099(10)
C9 0.0491(15) 0.0466(17) 0.0396(17) 0.0323(15) 0.0166(13) 0.0210(13)
C10 0.0417(14) 0.0298(13) 0.0264(14) 0.0155(11) 0.0116(11) 0.0152(11)
C11 0.0265(11) 0.0239(11) 0.0296(13) 0.0155(10) 0.0085(10) 0.0100(9)
C12 0.0269(11) 0.0247(11) 0.0242(12) 0.0138(10) 0.0091(10) 0.0090(9)
C13 0.0248(10) 0.0270(11) 0.0198(12) 0.0142(10) 0.0066(9) 0.0082(9)
C14 0.0279(12) 0.0297(13) 0.0456(17) 0.0161(13) 0.0058(11) 0.0129(10)
C15 0.0262(11) 0.0327(13) 0.0248(13) 0.0112(11) 0.0025(10) 0.0105(10)
C16 0.0305(12) 0.0275(12) 0.0254(13) 0.0153(11) 0.0070(10) 0.0115(10)
C17 0.0389(13) 0.0297(13) 0.0350(15) 0.0156(12) 0.0147(12) 0.0106(11)
C18 0.0478(16) 0.0362(14) 0.0327(16) 0.0138(13) 0.0143(13) 0.0194(12)
C19 0.0319(13) 0.0309(14) 0.0418(17) 0.0128(13) 0.0015(12) 0.0050(11)
C20 0.0284(12) 0.0327(13) 0.0311(14) 0.0136(12) 0.0054(11) 0.0090(10)
C21 0.0247(11) 0.0291(12) 0.0235(13) 0.0113(10) 0.0066(10) 0.0082(9)
C22 0.0294(11) 0.0248(11) 0.0233(12) 0.0124(10) 0.0095(10) 0.0125(9)
C23 0.0264(11) 0.0217(11) 0.0242(12) 0.0133(10) 0.0090(9) 0.0103(9)
C24 0.0281(12) 0.0585(18) 0.0270(15) 0.0152(14) 0.0062(11) 0.0077(12)
C25 0.0264(11) 0.0380(14) 0.0310(14) 0.0183(12) 0.0105(11) 0.0081(10)
C26 0.0305(11) 0.0229(11) 0.0221(12) 0.0090(10) 0.0093(10) 0.0072(9)
C27 0.0387(13) 0.0357(14) 0.0330(15) 0.0197(12) 0.0164(12) 0.0168(11)
C28 0.0482(16) 0.0395(15) 0.0396(17) 0.0189(13) 0.0266(14) 0.0191(13)
C29 0.0478(15) 0.0391(15) 0.0283(15) 0.0170(13) 0.0109(12) 0.0151(12)
C30 0.0383(13) 0.0365(14) 0.0266(14) 0.0152(12) 0.0116(11) 0.0168(11)
C31 0.0288(11) 0.0263(12) 0.0238(13) 0.0126(10) 0.0094(10) 0.0129(9)
C32 0.0395(13) 0.0241(12) 0.0283(14) 0.0138(11) 0.0098(11) 0.0116(10)
C33 0.0608(17) 0.0293(13) 0.0344(15) 0.0198(12) 0.0173(14) 0.0219(13)
C34 0.0574(17) 0.0433(16) 0.0294(15) 0.0192(13) 0.0113(13) 0.0326(14)
C35 0.0355(13) 0.0522(17) 0.0290(15) 0.0167(14) 0.0054(12) 0.0208(13)
C36 0.0311(12) 0.0371(14) 0.0262(14) 0.0149(12) 0.0069(10) 0.0104(11)
C41 0.0233(10) 0.0210(11) 0.0261(13) 0.0126(10) 0.0077(9) 0.0047(9)
C42 0.0338(13) 0.0460(16) 0.0295(15) 0.0189(13) 0.0060(11) 0.0170(12)
C43 0.0474(16) 0.0554(18) 0.0269(15) 0.0213(14) 0.0082(13) 0.0172(14)
C44 0.0432(15) 0.0398(15) 0.0340(16) 0.0180(13) 0.0205(13) 0.0120(12)
C45 0.0304(13) 0.0515(17) 0.0403(17) 0.0207(14) 0.0166(12) 0.0181(12)
C46 0.0284(12) 0.0414(15) 0.0267(14) 0.0141(12) 0.0064(10) 0.0143(11)
C51 0.0425(14) 0.0243(12) 0.0239(13) 0.0140(11) 0.0032(11) 0.0063(10)
C52 0.0558(17) 0.0329(15) 0.0369(17) 0.0175(13) 0.0072(14) -0.0008(13)
C53 0.080(2) 0.0419(19) 0.048(2) 0.0272(17) -0.0006(18) -0.0142(17)
C54 0.120(3) 0.0228(15) 0.0377(19) 0.0140(14) -0.003(2) 0.0088(18)
C55 0.104(3) 0.0318(16) 0.050(2) 0.0170(16) 0.010(2) 0.0279(18)
C56 0.0662(19) 0.0319(15) 0.0404(18) 0.0178(14) 0.0118(15) 0.0227(14)
B1 0.0228(12) 0.0233(12) 0.0225(14) 0.0128(11) 0.0078(10) 0.0099(10)
O1S 0.095(4) 0.060(3) 0.086(4) 0.044(3) 0.050(3) 0.041(3)
C1S 0.032(4) 0.065(6) 0.042(7) -0.011(4) -0.004(4) -0.026(4)
C2S 0.044(3) 0.039(3) 0.052(4) 0.016(3) 0.021(3) 0.013(3)
C3S 0.132(12) 0.083(9) 0.112(14) 0.080(11) 0.039(9) 0.037(8)

loop_
_atom_type_symbol
_atom_type_description
_atom_type_scat_dispersion_real
_atom_type_scat_dispersion_imag
_atom_type_scat_source
C C 0.0033 0.0016 'International Tables Vol C Tables 4.2.6.8 and 6.1.1.4'
H H 0.0000 0.0000 'International Tables Vol C Tables 4.2.6.8 and 6.1.1.4'
N N 0.0061 0.0033 'International Tables Vol C Tables 4.2.6.8 and 6.1.1.4'
P P 0.1023 0.0942 'International Tables Vol C Tables 4.2.6.8 and 6.1.1.4'
B B 0.0013 0.0007 'International Tables Vol C Tables 4.2.6.8 and 6.1.1.4'
Ag Ag -0.8971 1.1015 'International Tables Vol C Tables 4.2.6.8 and 6.1.1.4'
O O 0.0106 0.0060 'International Tables Vol C Tables 4.2.6.8 and 6.1.1.4'

loop_
_geom_angle_atom_site_label_1
_geom_angle_atom_site_label_2
_geom_angle_atom_site_label_3
_geom_angle
N4 Ag1 P1 136.93(5)
N4 Ag1 N7 82.36(7)
P1 Ag1 N7 128.51(5)
N4 Ag1 N1 80.54(7)
P1 Ag1 N1 125.62(5)
N7 Ag1 N1 84.56(7)
C41 P1 C31 105.19(10)
C41 P1 C51 104.42(11)
C31 P1 C51 104.00(11)
C41 P1 Ag1 114.17(8)
C31 P1 Ag1 115.46(7)
C51 P1 Ag1 112.46(9)
C1 N1 N2 106.34(18)
C1 N1 Ag1 128.99(16)
N2 N1 Ag1 112.48(13)
C3 N2 N1 110.25(17)
C3 N2 B1 129.01(18)
N1 N2 B1 120.67(17)
C8 N3 C9 115.9(2)
C11 N4 N5 107.04(18)
C11 N4 Ag1 130.80(15)
N5 N4 Ag1 116.41(13)
C13 N5 N4 109.77(18)
C13 N5 B1 129.47(18)
N4 N5 B1 120.73(18)
C18 N6 C19 115.3(2)
C21 N7 N8 106.54(17)
C21 N7 Ag1 131.97(15)
N8 N7 Ag1 115.70(14)
C23 N8 N7 110.00(18)
C23 N8 B1 129.78(18)
N7 N8 B1 120.20(17)
C28 N9 C29 115.9(2)
N1 C1 C2 110.46(19)
N1 C1 C4 121.0(2)
C2 C1 C4 128.5(2)
C3 C2 C1 105.39(19)
C3 C2 C6 128.8(2)
C1 C2 C6 125.9(2)
N2 C3 C2 107.53(19)
N2 C3 C5 123.21(19)
C2 C3 C5 129.3(2)
C7 C6 C10 117.3(2)
C7 C6 C2 122.1(2)
C10 C6 C2 120.6(2)
C6 C7 C8 119.5(2)
N3 C8 C7 124.0(2)
N3 C9 C10 124.4(3)
C6 C10 C9 118.8(2)
N4 C11 C12 110.30(19)
N4 C11 C14 119.6(2)
C12 C11 C14 130.1(2)
C13 C12 C11 104.7(2)
C13 C12 C16 128.2(2)
C11 C12 C16 127.1(2)
N5 C13 C12 108.19(19)
N5 C13 C15 122.2(2)
C12 C13 C15 129.5(2)
C17 C16 C20 115.6(2)
C17 C16 C12 121.9(2)
C20 C16 C12 122.5(2)
C18 C17 C16 120.1(2)
N6 C18 C17 124.4(3)
N6 C19 C20 124.6(2)
C19 C20 C16 119.9(2)
N7 C21 C22 110.3(2)
N7 C21 C24 120.1(2)
C22 C21 C24 129.5(2)
C23 C22 C21 105.1(2)
C23 C22 C26 128.2(2)
C21 C22 C26 126.7(2)
N8 C23 C22 108.00(19)
N8 C23 C25 122.5(2)
C22 C23 C25 129.5(2)
C27 C26 C30 116.8(2)
C27 C26 C22 121.8(2)
C30 C26 C22 121.4(2)
C26 C27 C28 119.3(2)
N9 C28 C27 124.3(2)
N9 C29 C30 123.8(3)
C29 C30 C26 119.8(2)
C36 C31 C32 118.4(2)
C36 C31 P1 123.73(17)
C32 C31 P1 117.86(18)
C33 C32 C31 120.5(2)
C34 C33 C32 120.3(2)
C33 C34 C35 119.9(2)
C36 C35 C34 120.1(3)
C35 C36 C31 120.8(2)
C46 C41 C42 117.7(2)
C46 C41 P1 123.96(19)
C42 C41 P1 118.30(17)
C43 C42 C41 121.4(2)
C42 C43 C44 120.5(3)
C43 C44 C45 118.7(3)
C44 C45 C46 121.0(2)
C45 C46 C41 120.6(2)
C52 C51 C56 119.5(3)
C52 C51 P1 123.4(2)
C56 C51 P1 117.2(2)
C51 C52 C53 119.0(3)
C54 C53 C52 120.2(3)
C55 C54 C53 120.9(3)
C54 C55 C56 119.4(3)
C55 C56 C51 121.0(3)
N5 B1 N8 109.70(17)
N5 B1 N2 110.12(17)
N8 B1 N2 109.14(18)
O1S C2S C1S 119.0(7)
O1S C2S C3S 120.6(7)
C1S C2S C3S 120.3(7)

loop_
_geom_bond_atom_site_label_1
_geom_bond_atom_site_label_2
_geom_bond_distance
Ag1 N4 2.2973(19)
Ag1 P1 2.3403(6)
Ag1 N7 2.3500(18)
Ag1 N1 2.3683(19)
P1 C41 1.822(2)
P1 C31 1.829(2)
P1 C51 1.831(2)
N1 C1 1.337(3)
N1 N2 1.370(3)
N2 C3 1.358(3)
N2 B1 1.550(3)
N3 C8 1.327(4)
N3 C9 1.334(4)
N4 C11 1.331(3)
N4 N5 1.375(2)
N5 C13 1.354(3)
N5 B1 1.545(3)
N6 C18 1.333(4)
N6 C19 1.337(4)
N7 C21 1.330(3)
N7 N8 1.376(2)
N8 C23 1.352(3)
N8 B1 1.550(3)
N9 C28 1.332(4)
N9 C29 1.338(4)
C1 C2 1.402(3)
C1 C4 1.496(3)
C2 C3 1.385(3)
C2 C6 1.481(3)
C3 C5 1.496(3)
C6 C7 1.380(3)
C6 C10 1.384(3)
C7 C8 1.386(3)
C9 C10 1.388(3)
C11 C12 1.414(3)
C11 C14 1.495(3)
C12 C13 1.393(3)
C12 C16 1.465(3)
C13 C15 1.502(3)
C16 C17 1.395(3)
C16 C20 1.395(3)
C17 C18 1.384(4)
C19 C20 1.381(4)
C21 C22 1.411(3)
C21 C24 1.495(3)
C22 C23 1.382(3)
C22 C26 1.476(3)
C23 C25 1.499(3)
C26 C27 1.384(3)
C26 C30 1.390(3)
C27 C28 1.387(4)
C29 C30 1.381(4)
C31 C36 1.396(3)
C31 C32 1.401(3)
C32 C33 1.392(4)
C33 C34 1.379(4)
C34 C35 1.387(4)
C35 C36 1.387(4)
C41 C46 1.389(3)
C41 C42 1.394(3)
C42 C43 1.374(4)
C43 C44 1.381(4)
C44 C45 1.382(4)
C45 C46 1.383(4)
C51 C52 1.383(4)
C51 C56 1.400(4)
C52 C53 1.411(4)
C53 C54 1.376(6)
C54 C55 1.371(6)
C55 C56 1.381(4)
O1S C2S 1.204(4)
C1S C2S 1.478(5)
C2S C3S 1.480(5)
